data_7134954
loop_
_publ_author_name
'Takahashi, Shintaro'
'Ishii, Akihiko'
'Nakata, Norio'

_publ_section_title
;
 Iminophosphonamido stannylenes enable quantitative CO<sub>2</sub>
 conversion to isocyanates.
;
_journal_issue 79
_journal_name_full 'Chemical communications (Cambridge, England)'
_journal_page_first 15389
_journal_page_last 15392
_journal_paper_doi 10.1039/d5cc04149j
_journal_volume 61
_journal_year 2025
_chemical_formula_moiety 'C26 H46 N3 P Si2 Sn'
_chemical_formula_sum 'C26 H46 N3 P Si2 Sn'
_chemical_formula_weight 606.50
_space_group_crystal_system monoclinic
_space_group_IT_number 14
_space_group_name_Hall '-P 2yn'
_space_group_name_H-M_alt 'P 1 21/n 1'
_atom_sites_solution_hydrogens geom
_audit_creation_method SHELXL-2018/1
_audit_update_record
;
2025-07-17 deposited with the CCDC.	2025-09-05 downloaded from the CCDC.
;
_cell_angle_alpha 90
_cell_angle_beta 90.319(2)
_cell_angle_gamma 90
_cell_formula_units_Z 4
_cell_length_a 11.485(2)
_cell_length_b 17.028(3)
_cell_length_c 15.977(3)
_cell_measurement_reflns_used 6673
_cell_measurement_temperature 150(2)
_cell_measurement_theta_max 25.30
_cell_measurement_theta_min 2.18
_cell_volume 3124.5(10)
_computing_cell_refinement 'Bruker SAINT'
_computing_data_collection 'Bruker APEX2'
_computing_data_reduction 'Bruker SAINT'
_computing_molecular_graphics 'Yadokari-XG 2009 (Wakita Nemoto et al., 2009)'
_computing_publication_material 'Yadokari-XG 2009 (Wakita Nemoto et al., 2009)'
_computing_structure_refinement 'SHELXL-2018/1 (Sheldrick, 2018)'
_computing_structure_solution 'SHELXL-2018/1 (Sheldrick, 2018)'
_diffrn_ambient_temperature 150(2)
_diffrn_detector_area_resol_mean 8.333
_diffrn_measured_fraction_theta_full 0.998
_diffrn_measured_fraction_theta_max 0.996
_diffrn_measurement_device_type 'Bruker APEX-II CCD'
_diffrn_measurement_method 'phi and omega scans'
_diffrn_radiation_type MoK\a
_diffrn_radiation_wavelength 0.71073
_diffrn_reflns_av_R_equivalents 0.0616
_diffrn_reflns_av_unetI/netI 0.0570
_diffrn_reflns_Laue_measured_fraction_full 0.998
_diffrn_reflns_Laue_measured_fraction_max 0.996
_diffrn_reflns_limit_h_max 13
_diffrn_reflns_limit_h_min -11
_diffrn_reflns_limit_k_max 20
_diffrn_reflns_limit_k_min -17
_diffrn_reflns_limit_l_max 19
_diffrn_reflns_limit_l_min -19
_diffrn_reflns_number 14825
_diffrn_reflns_point_group_measured_fraction_full 0.998
_diffrn_reflns_point_group_measured_fraction_max 0.996
_diffrn_reflns_theta_full 25.242
_diffrn_reflns_theta_max 25.338
_diffrn_reflns_theta_min 1.748
_diffrn_source 'Bruker TXS fine-focus rotating anode'
_exptl_absorpt_coefficient_mu 0.964
_exptl_absorpt_correction_T_max 0.9014
_exptl_absorpt_correction_T_min 0.8611
_exptl_absorpt_correction_type numerical
_exptl_absorpt_process_details 'SADABS (Sheldrick, 1997)'
_exptl_crystal_colour colourless
_exptl_crystal_density_diffrn 1.289
_exptl_crystal_density_meas ?
_exptl_crystal_density_method 'not measured'
_exptl_crystal_description prism
_exptl_crystal_F_000 1264
_exptl_crystal_size_max 0.160
_exptl_crystal_size_mid 0.140
_exptl_crystal_size_min 0.110
_refine_diff_density_max 0.864
_refine_diff_density_min -0.645
_refine_diff_density_rms 0.078
_refine_ls_extinction_method none
_refine_ls_goodness_of_fit_ref 1.011
_refine_ls_hydrogen_treatment constr
_refine_ls_matrix_type full
_refine_ls_number_parameters 310
_refine_ls_number_reflns 5695
_refine_ls_number_restraints 0
_refine_ls_restrained_S_all 1.011
_refine_ls_R_factor_all 0.0369
_refine_ls_R_factor_gt 0.0295
_refine_ls_shift/su_max 0.003
_refine_ls_shift/su_mean 0.000
_refine_ls_structure_factor_coef Fsqd
_refine_ls_weighting_details 'w=1/[\s^2^(Fo^2^)+(0.0242P)^2^+0.0011P] where P=(Fo^2^+2Fc^2^)/3'
_refine_ls_weighting_scheme calc
_refine_ls_wR_factor_gt 0.0668
_refine_ls_wR_factor_ref 0.0695
_reflns_Friedel_coverage 0.000
_reflns_number_gt 4721
_reflns_number_total 5695
_reflns_threshold_expression 'I > 2\s(I)'
_cod_data_source_file d5cc04149j2.cif
_cod_data_source_block 532
_cod_depositor_comments
;
The following automatic conversions were performed:

data item '_exptl_crystal_density_meas' value 'not measured' was
changed to '?' -- the value is perceived as not measured.

Automatic conversion script
Id: cif_fix_values 8170 2020-07-09 18:12:32Z antanas 

 Adding full bibliography for 7134952--7134956.cif.
;
_cod_original_cell_volume 3124.3(10)
_cod_original_sg_symbol_H-M 'P 21/n'
_cod_database_code 7134954
_shelx_shelxl_version_number 2018/1
_shelx_space_group_comment
;
The symmetry employed for this shelxl refinement is uniquely defined
by the following loop, which should always be used as a source of
symmetry information in preference to the above space-group names.
They are only intended as comments.
;
_shelx_estimated_absorpt_t_min 0.861
_shelx_estimated_absorpt_t_max 0.901

loop_
_space_group_symop_operation_xyz
'x, y, z'
'-x+1/2, y+1/2, -z+1/2'
'-x, -y, -z'
'x-1/2, -y-1/2, z-1/2'

loop_
_atom_site_label
_atom_site_type_symbol
_atom_site_fract_x
_atom_site_fract_y
_atom_site_fract_z
_atom_site_U_iso_or_equiv
_atom_site_adp_type
_atom_site_occupancy
_atom_site_site_symmetry_order
_atom_site_calc_flag
_atom_site_refinement_flags_posn
_atom_site_refinement_flags_adp
_atom_site_refinement_flags_occupancy
_atom_site_disorder_assembly
_atom_site_disorder_group
Sn1 Sn 0.47565(2) 0.57932(2) 0.32425(2) 0.01982(7) Uani 1 1 d . . . . .
P1 P 0.32076(5) 0.70767(4) 0.28083(4) 0.01769(15) Uani 1 1 d . . . . .
Si2 Si 0.69958(6) 0.62661(5) 0.18118(5) 0.02382(18) Uani 1 1 d . . . . .
Si1 Si 0.69836(6) 0.47723(5) 0.28077(5) 0.02353(18) Uani 1 1 d . . . . .
N3 N 0.63203(17) 0.56463(12) 0.25181(13) 0.0197(5) Uani 1 1 d . . . . .
N1 N 0.43708(16) 0.70842(12) 0.33934(13) 0.0192(5) Uani 1 1 d . . . . .
N2 N 0.34518(17) 0.62533(13) 0.23324(13) 0.0200(5) Uani 1 1 d . . . . .
C16 C 0.2022(2) 0.80891(16) 0.16829(16) 0.0257(6) Uani 1 1 d . . . . .
H1 H 0.136119 0.776158 0.175735 0.031 Uiso 1 1 calc R U . . .
C11 C 0.3052(2) 0.79328(15) 0.21307(15) 0.0199(6) Uani 1 1 d . . . . .
C6 C 0.1514(2) 0.63583(17) 0.37797(17) 0.0281(7) Uani 1 1 d . . . . .
H2 H 0.193026 0.589062 0.365720 0.034 Uiso 1 1 calc R U . . .
C17 C 0.2907(2) 0.58636(15) 0.16003(17) 0.0226(6) Uani 1 1 d . . . . .
C5 C 0.1861(2) 0.70660(16) 0.34163(16) 0.0216(6) Uani 1 1 d . . . . .
C26 C 0.6242(2) 0.72305(16) 0.17096(18) 0.0290(7) Uani 1 1 d . . . . .
H3 H 0.544232 0.714628 0.151313 0.043 Uiso 1 1 calc R U . . .
H23 H 0.665886 0.755950 0.130670 0.043 Uiso 1 1 calc R U . . .
H35 H 0.622990 0.749304 0.225537 0.043 Uiso 1 1 calc R U . . .
C15 C 0.1963(3) 0.87187(17) 0.11319(17) 0.0317(7) Uani 1 1 d . . . . .
H4 H 0.126554 0.881575 0.082630 0.038 Uiso 1 1 calc R U . . .
C14 C 0.2916(3) 0.92054(17) 0.10264(18) 0.0333(7) Uani 1 1 d . . . . .
H5 H 0.287398 0.963396 0.064681 0.040 Uiso 1 1 calc R U . . .
C13 C 0.3928(3) 0.90683(16) 0.14723(18) 0.0304(7) Uani 1 1 d . . . . .
H6 H 0.457917 0.940603 0.140448 0.037 Uiso 1 1 calc R U . . .
C12 C 0.3994(2) 0.84388(16) 0.20183(17) 0.0246(6) Uani 1 1 d . . . . .
H7 H 0.469507 0.834926 0.232243 0.029 Uiso 1 1 calc R U . . .
C1 C 0.4632(2) 0.75094(17) 0.41898(16) 0.0243(6) Uani 1 1 d . . . . .
C7 C 0.0571(2) 0.63277(19) 0.43157(18) 0.0339(7) Uani 1 1 d . . . . .
H8 H 0.034862 0.584225 0.456050 0.041 Uiso 1 1 calc R U . . .
C19 C 0.3315(2) 0.50089(17) 0.16032(18) 0.0329(7) Uani 1 1 d . . . . .
H9 H 0.416674 0.499197 0.157756 0.049 Uiso 1 1 calc R U . . .
H24 H 0.298593 0.473547 0.111662 0.049 Uiso 1 1 calc R U . . .
H36 H 0.305263 0.475119 0.211726 0.049 Uiso 1 1 calc R U . . .
C10 C 0.1224(2) 0.77478(17) 0.36019(17) 0.0258(6) Uani 1 1 d . . . . .
H10 H 0.144253 0.823515 0.335948 0.031 Uiso 1 1 calc R U . . .
C4 C 0.4278(2) 0.83743(17) 0.41580(18) 0.0332(7) Uani 1 1 d . . . . .
H11 H 0.472854 0.864384 0.372521 0.050 Uiso 1 1 calc R U . . .
H25 H 0.443277 0.861905 0.470251 0.050 Uiso 1 1 calc R U . . .
H37 H 0.344585 0.841460 0.402583 0.050 Uiso 1 1 calc R U . . .
C20 C 0.3322(2) 0.62556(18) 0.07853(17) 0.0321(7) Uani 1 1 d . . . . .
H12 H 0.307407 0.680626 0.077784 0.048 Uiso 1 1 calc R U . . .
H26 H 0.298294 0.598059 0.030346 0.048 Uiso 1 1 calc R U . . .
H38 H 0.417347 0.622930 0.075621 0.048 Uiso 1 1 calc R U . . .
C18 C 0.1569(2) 0.58730(18) 0.1632(2) 0.0360(8) Uani 1 1 d . . . . .
H13 H 0.130749 0.561861 0.214799 0.054 Uiso 1 1 calc R U . . .
H27 H 0.125378 0.558910 0.114735 0.054 Uiso 1 1 calc R U . . .
H39 H 0.129169 0.641734 0.162015 0.054 Uiso 1 1 calc R U . . .
C2 C 0.4028(2) 0.71116(19) 0.49390(17) 0.0345(7) Uani 1 1 d . . . . .
H14 H 0.318234 0.717049 0.488278 0.052 Uiso 1 1 calc R U . . .
H28 H 0.429002 0.735945 0.546062 0.052 Uiso 1 1 calc R U . . .
H40 H 0.422817 0.655217 0.494939 0.052 Uiso 1 1 calc R U . . .
C3 C 0.5958(2) 0.74532(19) 0.43076(19) 0.0342(7) Uani 1 1 d . . . . .
H15 H 0.618986 0.689968 0.432735 0.051 Uiso 1 1 calc R U . . .
H29 H 0.618247 0.771127 0.483243 0.051 Uiso 1 1 calc R U . . .
H41 H 0.634606 0.771279 0.383834 0.051 Uiso 1 1 calc R U . . .
C25 C 0.7022(3) 0.58294(19) 0.07281(19) 0.0437(8) Uani 1 1 d . . . . .
H16 H 0.766669 0.545415 0.068804 0.066 Uiso 1 1 calc R U . . .
H30 H 0.712971 0.624871 0.031543 0.066 Uiso 1 1 calc R U . . .
H42 H 0.628480 0.555838 0.061727 0.066 Uiso 1 1 calc R U . . .
C8 C -0.0048(2) 0.7006(2) 0.44950(19) 0.0358(8) Uani 1 1 d . . . . .
H17 H -0.069496 0.698522 0.486257 0.043 Uiso 1 1 calc R U . . .
C24 C 0.8532(2) 0.6519(2) 0.2152(2) 0.0477(9) Uani 1 1 d . . . . .
H18 H 0.851258 0.678508 0.269570 0.072 Uiso 1 1 calc R U . . .
H31 H 0.888697 0.686722 0.173634 0.072 Uiso 1 1 calc R U . . .
H43 H 0.899312 0.603680 0.219961 0.072 Uiso 1 1 calc R U . . .
C9 C 0.0274(2) 0.77135(19) 0.41395(18) 0.0344(7) Uani 1 1 d . . . . .
H19 H -0.015252 0.817694 0.426202 0.041 Uiso 1 1 calc R U . . .
C22 C 0.7592(3) 0.4832(2) 0.3898(2) 0.0503(9) Uani 1 1 d . . . . .
H20 H 0.818079 0.524800 0.392495 0.075 Uiso 1 1 calc R U . . .
H32 H 0.794874 0.432869 0.404866 0.075 Uiso 1 1 calc R U . . .
H44 H 0.696289 0.495162 0.429037 0.075 Uiso 1 1 calc R U . . .
C21 C 0.5948(3) 0.39287(19) 0.2789(2) 0.0493(9) Uani 1 1 d . . . . .
H21 H 0.529263 0.403999 0.316111 0.074 Uiso 1 1 calc R U . . .
H33 H 0.634938 0.345266 0.297964 0.074 Uiso 1 1 calc R U . . .
H45 H 0.565795 0.385012 0.221736 0.074 Uiso 1 1 calc R U . . .
C23 C 0.8194(3) 0.4442(2) 0.2107(2) 0.0582(11) Uani 1 1 d . . . . .
H22 H 0.789353 0.437212 0.153640 0.087 Uiso 1 1 calc R U . . .
H34 H 0.850911 0.394293 0.231237 0.087 Uiso 1 1 calc R U . . .
H46 H 0.881165 0.483936 0.210557 0.087 Uiso 1 1 calc R U . . .

loop_
_atom_site_aniso_label
_atom_site_aniso_U_11
_atom_site_aniso_U_22
_atom_site_aniso_U_33
_atom_site_aniso_U_23
_atom_site_aniso_U_13
_atom_site_aniso_U_12
Sn1 0.02131(11) 0.01419(11) 0.02398(11) 0.00349(8) 0.00217(7) 0.00325(7)
P1 0.0186(3) 0.0119(3) 0.0225(4) 0.0011(3) 0.0002(3) 0.0012(3)
Si2 0.0231(4) 0.0190(4) 0.0294(4) 0.0024(4) 0.0049(3) 0.0023(3)
Si1 0.0230(4) 0.0163(4) 0.0312(4) 0.0013(4) -0.0012(3) 0.0049(3)
N3 0.0202(11) 0.0153(12) 0.0236(12) 0.0012(10) 0.0018(9) 0.0039(9)
N1 0.0199(11) 0.0141(12) 0.0237(12) -0.0015(10) 0.0002(9) 0.0007(9)
N2 0.0190(11) 0.0158(12) 0.0253(12) -0.0026(10) -0.0020(9) 0.0014(9)
C16 0.0289(15) 0.0194(15) 0.0287(15) -0.0043(13) -0.0038(12) 0.0017(12)
C11 0.0266(14) 0.0149(14) 0.0183(13) -0.0020(12) 0.0020(11) 0.0035(11)
C6 0.0264(14) 0.0221(16) 0.0359(17) 0.0029(14) 0.0035(12) 0.0016(12)
C17 0.0263(14) 0.0140(14) 0.0276(15) -0.0027(12) -0.0023(11) 0.0000(11)
C5 0.0188(13) 0.0203(15) 0.0257(15) 0.0004(12) -0.0018(11) 0.0024(11)
C26 0.0302(15) 0.0225(16) 0.0343(16) 0.0064(14) 0.0077(12) 0.0013(12)
C15 0.0452(17) 0.0231(17) 0.0268(16) -0.0048(14) -0.0117(13) 0.0106(14)
C14 0.062(2) 0.0157(15) 0.0228(15) 0.0023(13) 0.0004(14) 0.0092(14)
C13 0.0398(17) 0.0176(16) 0.0340(17) 0.0024(14) 0.0080(13) 0.0006(12)
C12 0.0257(14) 0.0163(15) 0.0318(16) 0.0015(13) 0.0017(12) 0.0039(11)
C1 0.0280(14) 0.0230(16) 0.0219(14) -0.0034(13) -0.0018(11) -0.0013(12)
C7 0.0344(16) 0.0302(18) 0.0371(18) 0.0064(15) 0.0053(14) -0.0045(14)
C19 0.0429(17) 0.0201(16) 0.0355(17) -0.0075(14) -0.0063(14) 0.0006(13)
C10 0.0275(14) 0.0192(15) 0.0308(16) -0.0008(13) 0.0026(12) 0.0032(12)
C4 0.0420(17) 0.0245(17) 0.0332(17) -0.0094(14) -0.0023(14) 0.0010(13)
C20 0.0424(17) 0.0275(18) 0.0263(16) -0.0006(14) -0.0049(13) 0.0007(14)
C18 0.0280(15) 0.0334(19) 0.0466(19) -0.0095(16) -0.0074(14) -0.0052(13)
C2 0.0456(18) 0.0339(19) 0.0238(15) -0.0011(14) -0.0001(13) -0.0024(14)
C3 0.0329(16) 0.0361(19) 0.0335(17) -0.0060(15) -0.0076(13) -0.0019(13)
C25 0.062(2) 0.036(2) 0.0330(18) 0.0034(16) 0.0090(16) 0.0104(16)
C8 0.0252(15) 0.048(2) 0.0348(18) 0.0001(16) 0.0110(13) 0.0012(14)
C24 0.0282(16) 0.036(2) 0.079(3) 0.0122(19) 0.0035(16) -0.0023(14)
C9 0.0327(16) 0.0320(19) 0.0387(18) -0.0015(16) 0.0090(14) 0.0083(13)
C22 0.064(2) 0.039(2) 0.048(2) 0.0008(18) -0.0231(18) 0.0124(17)
C21 0.0437(19) 0.0171(17) 0.087(3) 0.0022(18) -0.0081(18) 0.0035(14)
C23 0.058(2) 0.040(2) 0.078(3) 0.020(2) 0.027(2) 0.0304(17)

loop_
_atom_type_symbol
_atom_type_description
_atom_type_scat_dispersion_real
_atom_type_scat_dispersion_imag
_atom_type_scat_source
C C 0.0033 0.0016 'International Tables Vol C Tables 4.2.6.8 and 6.1.1.4'
H H 0.0000 0.0000 'International Tables Vol C Tables 4.2.6.8 and 6.1.1.4'
N N 0.0061 0.0033 'International Tables Vol C Tables 4.2.6.8 and 6.1.1.4'
Si Si 0.0817 0.0704 'International Tables Vol C Tables 4.2.6.8 and 6.1.1.4'
P P 0.1023 0.0942 'International Tables Vol C Tables 4.2.6.8 and 6.1.1.4'
Sn Sn -0.6537 1.4246 'International Tables Vol C Tables 4.2.6.8 and 6.1.1.4'

loop_
_geom_angle_atom_site_label_1
_geom_angle_atom_site_label_2
_geom_angle_atom_site_label_3
_geom_angle
_geom_angle_site_symmetry_1
_geom_angle_site_symmetry_3
_geom_angle_publ_flag
N3 Sn1 N2 104.48(8) . . ?
N3 Sn1 N1 109.57(8) . . ?
N2 Sn1 N1 66.09(7) . . ?
N3 Sn1 P1 118.08(6) . . ?
N2 Sn1 P1 33.71(6) . . ?
N1 Sn1 P1 33.95(5) . . ?
N2 P1 N1 97.62(11) . . ?
N2 P1 C11 115.45(12) . . ?
N1 P1 C11 114.36(11) . . ?
N2 P1 C5 112.92(12) . . ?
N1 P1 C5 112.87(11) . . ?
C11 P1 C5 104.03(12) . . ?
N2 P1 Sn1 49.64(7) . . ?
N1 P1 Sn1 50.76(8) . . ?
C11 P1 Sn1 143.36(8) . . ?
C5 P1 Sn1 112.61(9) . . ?
N3 Si2 C26 112.62(11) . . ?
N3 Si2 C25 111.58(13) . . ?
C26 Si2 C25 106.09(14) . . ?
N3 Si2 C24 111.84(13) . . ?
C26 Si2 C24 104.84(14) . . ?
C25 Si2 C24 109.49(16) . . ?
N3 Si1 C21 112.20(12) . . ?
N3 Si1 C22 111.21(14) . . ?
C21 Si1 C22 106.90(17) . . ?
N3 Si1 C23 115.07(13) . . ?
C21 Si1 C23 103.56(17) . . ?
C22 Si1 C23 107.30(17) . . ?
Si2 N3 Si1 119.95(12) . . ?
Si2 N3 Sn1 131.04(11) . . ?
Si1 N3 Sn1 108.81(10) . . ?
C1 N1 P1 130.85(17) . . ?
C1 N1 Sn1 121.68(16) . . ?
P1 N1 Sn1 95.29(10) . . ?
C17 N2 P1 133.26(17) . . ?
C17 N2 Sn1 129.69(16) . . ?
P1 N2 Sn1 96.65(10) . . ?
C15 C16 C11 120.5(3) . . ?
C15 C16 H1 119.7 . . ?
C11 C16 H1 119.7 . . ?
C12 C11 C16 118.0(2) . . ?
C12 C11 P1 119.73(19) . . ?
C16 C11 P1 122.2(2) . . ?
C7 C6 C5 121.1(3) . . ?
C7 C6 H2 119.5 . . ?
C5 C6 H2 119.5 . . ?
N2 C17 C19 107.3(2) . . ?
N2 C17 C18 112.8(2) . . ?
C19 C17 C18 108.4(2) . . ?
N2 C17 C20 110.0(2) . . ?
C19 C17 C20 108.6(2) . . ?
C18 C17 C20 109.7(2) . . ?
C6 C5 C10 118.3(2) . . ?
C6 C5 P1 118.3(2) . . ?
C10 C5 P1 123.1(2) . . ?
Si2 C26 H3 109.5 . . ?
Si2 C26 H23 109.5 . . ?
H3 C26 H23 109.5 . . ?
Si2 C26 H35 109.5 . . ?
H3 C26 H35 109.5 . . ?
H23 C26 H35 109.5 . . ?
C14 C15 C16 120.2(3) . . ?
C14 C15 H4 119.9 . . ?
C16 C15 H4 119.9 . . ?
C13 C14 C15 120.0(3) . . ?
C13 C14 H5 120.0 . . ?
C15 C14 H5 120.0 . . ?
C14 C13 C12 120.0(3) . . ?
C14 C13 H6 120.0 . . ?
C12 C13 H6 120.0 . . ?
C13 C12 C11 121.3(2) . . ?
C13 C12 H7 119.4 . . ?
C11 C12 H7 119.4 . . ?
N1 C1 C4 112.8(2) . . ?
N1 C1 C3 105.6(2) . . ?
C4 C1 C3 109.1(2) . . ?
N1 C1 C2 111.1(2) . . ?
C4 C1 C2 109.2(2) . . ?
C3 C1 C2 109.1(2) . . ?
C6 C7 C8 120.0(3) . . ?
C6 C7 H8 120.0 . . ?
C8 C7 H8 120.0 . . ?
C17 C19 H9 109.5 . . ?
C17 C19 H24 109.5 . . ?
H9 C19 H24 109.5 . . ?
C17 C19 H36 109.5 . . ?
H9 C19 H36 109.5 . . ?
H24 C19 H36 109.5 . . ?
C9 C10 C5 120.4(3) . . ?
C9 C10 H10 119.8 . . ?
C5 C10 H10 119.8 . . ?
C1 C4 H11 109.5 . . ?
C1 C4 H25 109.5 . . ?
H11 C4 H25 109.5 . . ?
C1 C4 H37 109.5 . . ?
H11 C4 H37 109.5 . . ?
H25 C4 H37 109.5 . . ?
C17 C20 H12 109.5 . . ?
C17 C20 H26 109.5 . . ?
H12 C20 H26 109.5 . . ?
C17 C20 H38 109.5 . . ?
H12 C20 H38 109.5 . . ?
H26 C20 H38 109.5 . . ?
C17 C18 H13 109.5 . . ?
C17 C18 H27 109.5 . . ?
H13 C18 H27 109.5 . . ?
C17 C18 H39 109.5 . . ?
H13 C18 H39 109.5 . . ?
H27 C18 H39 109.5 . . ?
C1 C2 H14 109.5 . . ?
C1 C2 H28 109.5 . . ?
H14 C2 H28 109.5 . . ?
C1 C2 H40 109.5 . . ?
H14 C2 H40 109.5 . . ?
H28 C2 H40 109.5 . . ?
C1 C3 H15 109.5 . . ?
C1 C3 H29 109.5 . . ?
H15 C3 H29 109.5 . . ?
C1 C3 H41 109.5 . . ?
H15 C3 H41 109.5 . . ?
H29 C3 H41 109.5 . . ?
Si2 C25 H16 109.5 . . ?
Si2 C25 H30 109.5 . . ?
H16 C25 H30 109.5 . . ?
Si2 C25 H42 109.5 . . ?
H16 C25 H42 109.5 . . ?
H30 C25 H42 109.5 . . ?
C9 C8 C7 120.1(3) . . ?
C9 C8 H17 120.0 . . ?
C7 C8 H17 120.0 . . ?
Si2 C24 H18 109.5 . . ?
Si2 C24 H31 109.5 . . ?
H18 C24 H31 109.5 . . ?
Si2 C24 H43 109.5 . . ?
H18 C24 H43 109.5 . . ?
H31 C24 H43 109.5 . . ?
C8 C9 C10 120.1(3) . . ?
C8 C9 H19 119.9 . . ?
C10 C9 H19 119.9 . . ?
Si1 C22 H20 109.5 . . ?
Si1 C22 H32 109.5 . . ?
H20 C22 H32 109.5 . . ?
Si1 C22 H44 109.5 . . ?
H20 C22 H44 109.5 . . ?
H32 C22 H44 109.5 . . ?
Si1 C21 H21 109.5 . . ?
Si1 C21 H33 109.5 . . ?
H21 C21 H33 109.5 . . ?
Si1 C21 H45 109.5 . . ?
H21 C21 H45 109.5 . . ?
H33 C21 H45 109.5 . . ?
Si1 C23 H22 109.5 . . ?
Si1 C23 H34 109.5 . . ?
H22 C23 H34 109.5 . . ?
Si1 C23 H46 109.5 . . ?
H22 C23 H46 109.5 . . ?
H34 C23 H46 109.5 . . ?

loop_
_geom_bond_atom_site_label_1
_geom_bond_atom_site_label_2
_geom_bond_distance
_geom_bond_site_symmetry_2
_geom_bond_publ_flag
Sn1 N3 2.156(2) . ?
Sn1 N2 2.225(2) . ?
Sn1 N1 2.256(2) . ?
Sn1 P1 2.8997(8) . ?
P1 N2 1.620(2) . ?
P1 N1 1.626(2) . ?
P1 C11 1.824(3) . ?
P1 C5 1.830(3) . ?
Si2 N3 1.732(2) . ?
Si2 C26 1.863(3) . ?
Si2 C25 1.885(3) . ?
Si2 C24 1.893(3) . ?
Si1 N3 1.734(2) . ?
Si1 C21 1.865(3) . ?
Si1 C22 1.876(3) . ?
Si1 C23 1.876(3) . ?
N1 C1 1.493(3) . ?
N2 C17 1.480(3) . ?
C16 C15 1.389(4) . ?
C16 C11 1.404(3) . ?
C16 H1 0.9500 . ?
C11 C12 1.396(3) . ?
C6 C7 1.385(4) . ?
C6 C5 1.397(4) . ?
C6 H2 0.9500 . ?
C17 C19 1.529(4) . ?
C17 C18 1.539(4) . ?
C17 C20 1.541(4) . ?
C5 C10 1.405(4) . ?
C26 H3 0.9800 . ?
C26 H23 0.9800 . ?
C26 H35 0.9800 . ?
C15 C14 1.384(4) . ?
C15 H4 0.9500 . ?
C14 C13 1.379(4) . ?
C14 H5 0.9500 . ?
C13 C12 1.384(4) . ?
C13 H6 0.9500 . ?
C12 H7 0.9500 . ?
C1 C4 1.529(4) . ?
C1 C3 1.536(4) . ?
C1 C2 1.543(4) . ?
C7 C8 1.388(4) . ?
C7 H8 0.9500 . ?
C19 H9 0.9800 . ?
C19 H24 0.9800 . ?
C19 H36 0.9800 . ?
C10 C9 1.394(4) . ?
C10 H10 0.9500 . ?
C4 H11 0.9800 . ?
C4 H25 0.9800 . ?
C4 H37 0.9800 . ?
C20 H12 0.9800 . ?
C20 H26 0.9800 . ?
C20 H38 0.9800 . ?
C18 H13 0.9800 . ?
C18 H27 0.9800 . ?
C18 H39 0.9800 . ?
C2 H14 0.9800 . ?
C2 H28 0.9800 . ?
C2 H40 0.9800 . ?
C3 H15 0.9800 . ?
C3 H29 0.9800 . ?
C3 H41 0.9800 . ?
C25 H16 0.9800 . ?
C25 H30 0.9800 . ?
C25 H42 0.9800 . ?
C8 C9 1.383(4) . ?
C8 H17 0.9500 . ?
C24 H18 0.9800 . ?
C24 H31 0.9800 . ?
C24 H43 0.9800 . ?
C9 H19 0.9500 . ?
C22 H20 0.9800 . ?
C22 H32 0.9800 . ?
C22 H44 0.9800 . ?
C21 H21 0.9800 . ?
C21 H33 0.9800 . ?
C21 H45 0.9800 . ?
C23 H22 0.9800 . ?
C23 H34 0.9800 . ?
C23 H46 0.9800 . ?

loop_
_geom_torsion_atom_site_label_1
_geom_torsion_atom_site_label_2
_geom_torsion_atom_site_label_3
_geom_torsion_atom_site_label_4
_geom_torsion
_geom_torsion_site_symmetry_1
_geom_torsion_site_symmetry_2
_geom_torsion_site_symmetry_3
_geom_torsion_site_symmetry_4
_geom_torsion_publ_flag
C26 Si2 N3 Si1 -171.63(14) . . . . ?
C25 Si2 N3 Si1 69.17(18) . . . . ?
C24 Si2 N3 Si1 -53.86(19) . . . . ?
C26 Si2 N3 Sn1 2.5(2) . . . . ?
C25 Si2 N3 Sn1 -116.69(17) . . . . ?
C24 Si2 N3 Sn1 120.28(17) . . . . ?
C21 Si1 N3 Si2 -134.11(17) . . . . ?
C22 Si1 N3 Si2 106.21(17) . . . . ?
C23 Si1 N3 Si2 -16.0(2) . . . . ?
C21 Si1 N3 Sn1 50.55(17) . . . . ?
C22 Si1 N3 Sn1 -69.12(16) . . . . ?
C23 Si1 N3 Sn1 168.62(15) . . . . ?
N2 P1 N1 C1 -158.7(2) . . . . ?
C11 P1 N1 C1 78.9(2) . . . . ?
C5 P1 N1 C1 -39.8(3) . . . . ?
Sn1 P1 N1 C1 -141.0(3) . . . . ?
N2 P1 N1 Sn1 -17.67(10) . . . . ?
C11 P1 N1 Sn1 -140.13(10) . . . . ?
C5 P1 N1 Sn1 101.20(11) . . . . ?
N1 P1 N2 C17 -169.1(2) . . . . ?
C11 P1 N2 C17 -47.4(3) . . . . ?
C5 P1 N2 C17 72.1(3) . . . . ?
Sn1 P1 N2 C17 172.9(3) . . . . ?
N1 P1 N2 Sn1 17.97(10) . . . . ?
C11 P1 N2 Sn1 139.62(10) . . . . ?
C5 P1 N2 Sn1 -100.86(11) . . . . ?
C15 C16 C11 C12 1.5(4) . . . . ?
C15 C16 C11 P1 -175.8(2) . . . . ?
N2 P1 C11 C12 -99.1(2) . . . . ?
N1 P1 C11 C12 13.0(3) . . . . ?
C5 P1 C11 C12 136.6(2) . . . . ?
Sn1 P1 C11 C12 -43.3(3) . . . . ?
N2 P1 C11 C16 78.1(2) . . . . ?
N1 P1 C11 C16 -169.72(19) . . . . ?
C5 P1 C11 C16 -46.2(2) . . . . ?
Sn1 P1 C11 C16 133.96(17) . . . . ?
P1 N2 C17 C19 -165.4(2) . . . . ?
Sn1 N2 C17 C19 5.5(3) . . . . ?
P1 N2 C17 C18 -46.1(3) . . . . ?
Sn1 N2 C17 C18 124.8(2) . . . . ?
P1 N2 C17 C20 76.7(3) . . . . ?
Sn1 N2 C17 C20 -112.4(2) . . . . ?
C7 C6 C5 C10 -0.5(4) . . . . ?
C7 C6 C5 P1 173.4(2) . . . . ?
N2 P1 C5 C6 32.4(2) . . . . ?
N1 P1 C5 C6 -77.2(2) . . . . ?
C11 P1 C5 C6 158.3(2) . . . . ?
Sn1 P1 C5 C6 -21.8(2) . . . . ?
N2 P1 C5 C10 -154.0(2) . . . . ?
N1 P1 C5 C10 96.5(2) . . . . ?
C11 P1 C5 C10 -28.1(3) . . . . ?
Sn1 P1 C5 C10 151.9(2) . . . . ?
C11 C16 C15 C14 -0.8(4) . . . . ?
C16 C15 C14 C13 -0.3(4) . . . . ?
C15 C14 C13 C12 0.7(4) . . . . ?
C14 C13 C12 C11 0.0(4) . . . . ?
C16 C11 C12 C13 -1.1(4) . . . . ?
P1 C11 C12 C13 176.3(2) . . . . ?
P1 N1 C1 C4 -46.3(3) . . . . ?
Sn1 N1 C1 C4 -178.87(16) . . . . ?
P1 N1 C1 C3 -165.3(2) . . . . ?
Sn1 N1 C1 C3 62.1(2) . . . . ?
P1 N1 C1 C2 76.6(3) . . . . ?
Sn1 N1 C1 C2 -56.0(3) . . . . ?
C5 C6 C7 C8 0.4(4) . . . . ?
C6 C5 C10 C9 0.3(4) . . . . ?
P1 C5 C10 C9 -173.3(2) . . . . ?
C6 C7 C8 C9 0.0(4) . . . . ?
C7 C8 C9 C10 -0.2(4) . . . . ?
C5 C10 C9 C8 0.0(4) . . . . ?
